data_4503764
loop_
_publ_author_name
'Ye, Qiong'
'Hang, Tian'
'Fu, Da-Wei'
'Xu, Guang-Hai'
'Xiong, Ren-Gen'

_publ_section_title
;
 Typical Ferroelectric Olefin-copper(I) Organometallic Oligmer with
 Flexible Organic Ligand
;
_journal_issue 10
_journal_name_full 'Crystal Growth &amp; Design'
_journal_page_first 3501
_journal_paper_doi 10.1021/cg8004129
_journal_volume 8
_journal_year 2008
_chemical_formula_sum 'C30 H51 Br7 Cu4 N3 O2'
_chemical_formula_weight 1299.27
_chemical_name_systematic
; 
 ? 
;
_space_group_IT_number 76
_symmetry_cell_setting orthorhombic
_symmetry_space_group_name_Hall 'P 4w'
_symmetry_space_group_name_H-M 'P 41'
_atom_sites_solution_hydrogens geom
_atom_sites_solution_primary direct
_atom_sites_solution_secondary difmap
_audit_creation_method SHELXL-97
_cell_angle_alpha 90.00
_cell_angle_beta 90.00
_cell_angle_gamma 90.00
_cell_formula_units_Z 4
_cell_length_a 12.599(7)
_cell_length_b 12.599(7)
_cell_length_c 25.48(3)
_cell_measurement_temperature 293(2)
_cell_volume 4045(6)
_computing_structure_refinement 'SHELXL-97 (Sheldrick, 1997)'
_computing_structure_solution 'SHELXS-97 (Sheldrick, 1990)'
_diffrn_ambient_temperature 293(2)
_diffrn_measured_fraction_theta_full 0.996
_diffrn_measured_fraction_theta_max 0.996
_diffrn_radiation_monochromator graphite
_diffrn_radiation_source 'fine-focus sealed tube'
_diffrn_radiation_type MoK\a
_diffrn_radiation_wavelength 0.71073
_diffrn_reflns_av_R_equivalents 0.0753
_diffrn_reflns_av_sigmaI/netI 0.0687
_diffrn_reflns_limit_h_max 16
_diffrn_reflns_limit_h_min -16
_diffrn_reflns_limit_k_max 16
_diffrn_reflns_limit_k_min -16
_diffrn_reflns_limit_l_max 33
_diffrn_reflns_limit_l_min -33
_diffrn_reflns_number 43182
_diffrn_reflns_theta_full 27.88
_diffrn_reflns_theta_max 27.88
_diffrn_reflns_theta_min 2.27
_exptl_absorpt_coefficient_mu 9.021
_exptl_crystal_density_diffrn 2.134
_exptl_crystal_density_method 'not measured'
_exptl_crystal_F_000 2516
_refine_diff_density_max 1.196
_refine_diff_density_min -1.930
_refine_diff_density_rms 0.405
_refine_ls_abs_structure_details 'Flack H D (1983), Acta Cryst. A39, 876-881'
_refine_ls_abs_structure_Flack 0.00
_refine_ls_extinction_method none
_refine_ls_goodness_of_fit_ref 1.066
_refine_ls_hydrogen_treatment mixed
_refine_ls_matrix_type full
_refine_ls_number_parameters 415
_refine_ls_number_reflns 9608
_refine_ls_number_restraints 1
_refine_ls_restrained_S_all 1.066
_refine_ls_R_factor_all 0.1230
_refine_ls_R_factor_gt 0.0874
_refine_ls_shift/su_max 0.000
_refine_ls_shift/su_mean 0.000
_refine_ls_structure_factor_coef Fsqd
_refine_ls_weighting_details 'calc w=1/[\s^2^(Fo^2^)+(0.1616P)^2^+6.3215P] where P=(Fo^2^+2Fc^2^)/3'
_refine_ls_weighting_scheme calc
_refine_ls_wR_factor_gt 0.2409
_refine_ls_wR_factor_ref 0.2734
_reflns_number_gt 6682
_reflns_number_total 9608
_reflns_threshold_expression >2sigma(I)
_cod_data_source_file cg8004129_si_001.cif
_cod_data_source_block 2
_cod_depositor_comments
;
The following automatic conversions were performed:

'_symmetry_cell_setting' tag value 'Orthorombic' was replaced with
'orthorhombic' value as specified in the replacement file
'/home/robertas/cod-tools/perl-scripts/inputs/replacement_values.lst'.

Automatic conversion script
Id: cif_fix_values 3143 2015-03-26 13:38:13Z robertas 
;
_cod_original_cell_volume 4045(5)
_cod_original_sg_symbol_H-M P41
_cod_database_code 4503764

loop_
_symmetry_equiv_pos_as_xyz
'x, y, z'
'-x, -y, z+1/2'
'-y, x, z+1/4'
'y, -x, z+3/4'

loop_
_atom_site_label
_atom_site_type_symbol
_atom_site_fract_x
_atom_site_fract_y
_atom_site_fract_z
_atom_site_U_iso_or_equiv
_atom_site_adp_type
_atom_site_occupancy
_atom_site_symmetry_multiplicity
_atom_site_calc_flag
_atom_site_refinement_flags
Br7 Br 0.53459(11) 0.92976(11) 0.18273(5) 0.0436(3) Uani 1 1 d .
Br6 Br 0.67753(14) 1.11483(15) 0.29040(8) 0.0658(5) Uani 1 1 d .
Cu4 Cu 0.63972(15) 0.74031(16) 0.20755(7) 0.0531(4) Uani 1 1 d .
Cu3 Cu 0.50020(15) 1.04297(15) 0.27906(8) 0.0520(4) Uani 1 1 d .
Br5 Br 0.75994(15) 0.80913(16) 0.27285(8) 0.0698(5) Uani 1 1 d .
Br4 Br 0.83614(18) 1.0236(2) 0.15776(9) 0.0820(6) Uani 1 1 d .
Cu2 Cu 0.68058(18) 1.0648(2) 0.10842(10) 0.0715(7) Uani 1 1 d .
Br3 Br 0.38741(19) 1.17558(18) 0.24730(10) 0.0828(6) Uani 1 1 d .
Cu1 Cu 0.70989(19) 0.97170(18) 0.22672(9) 0.0642(5) Uani 1 1 d .
Br2 Br 0.6597(3) 0.9483(3) 0.04011(13) 0.1092(9) Uani 1 1 d .
C30 C 0.2599(10) 0.9676(10) 0.1276(5) 0.036(2) Uani 1 1 d .
C29 C 0.1573(15) 0.9888(17) 0.2958(8) 0.072(5) Uani 1 1 d .
H29A H 0.1234 0.9248 0.3088 0.086 Uiso 1 1 calc R
H29B H 0.1929 1.0219 0.3252 0.086 Uiso 1 1 calc R
N3 N 0.4627(9) 0.6181(8) 0.1193(5) 0.042(2) Uani 1 1 d .
H3C H 0.4528 0.6349 0.1537 0.051 Uiso 1 1 calc R
C28 C 0.6561(11) 0.6590(11) 0.1353(6) 0.045(3) Uani 1 1 d .
H28A H 0.6824 0.5859 0.1370 0.054 Uiso 1 1 calc R
C27 C 0.3508(11) 0.8477(10) 0.0683(5) 0.040(3) Uani 1 1 d .
C26 C 0.3211(10) 0.8880(11) 0.2793(5) 0.040(3) Uani 1 1 d .
H26A H 0.3617 0.8546 0.2515 0.048 Uiso 1 1 calc R
H26B H 0.2845 0.8321 0.2982 0.048 Uiso 1 1 calc R
C25 C 0.3277(13) 1.0354(12) 0.0415(6) 0.051(3) Uani 1 1 d .
H25A H 0.2776 1.0918 0.0492 0.061 Uiso 1 1 calc R
H25B H 0.3118 1.0084 0.0067 0.061 Uiso 1 1 calc R
C24 C 0.5605(11) 0.6792(11) 0.1005(6) 0.044(3) Uani 1 1 d .
H24A H 0.5772 0.6581 0.0649 0.053 Uiso 1 1 calc R
H24B H 0.5447 0.7546 0.1003 0.053 Uiso 1 1 calc R
C23 C 0.3139(9) 0.9481(10) 0.0806(5) 0.036(2) Uani 1 1 d .
C22 C 0.1738(10) 0.9040(12) 0.2135(6) 0.044(3) Uani 1 1 d .
H22A H 0.1142 0.9497 0.2051 0.053 Uiso 1 1 calc R
H22B H 0.1461 0.8370 0.2264 0.053 Uiso 1 1 calc R
C21 C 0.2420(11) 0.8845(12) 0.1631(5) 0.043(3) Uani 1 1 d .
N2 N 0.2423(9) 0.9558(12) 0.2555(5) 0.054(3) Uani 1 1 d .
H2C H 0.2742 1.0147 0.2422 0.065 Uiso 1 1 calc R
N1 N 0.4399(9) 1.0804(9) 0.0420(4) 0.040(2) Uani 1 1 d .
H1C H 0.4842 1.0234 0.0435 0.048 Uiso 1 1 calc R
C20 C 0.5722(12) 1.1860(11) 0.0957(5) 0.045(3) Uani 1 1 d .
H20A H 0.5935 1.2343 0.0675 0.053 Uiso 1 1 calc R
C19 C 0.2420(12) 0.6870(12) 0.1843(7) 0.050(3) Uani 1 1 d .
H19A H 0.2720 0.6224 0.1709 0.075 Uiso 1 1 calc R
H19B H 0.1659 0.6822 0.1835 0.075 Uiso 1 1 calc R
H19C H 0.2653 0.6977 0.2197 0.075 Uiso 1 1 calc R
C18 C 0.4135(19) 1.3298(19) -0.0142(8) 0.081(6) Uani 1 1 d .
H18A H 0.4838 1.3472 -0.0069 0.097 Uiso 1 1 calc R
H18B H 0.3636 1.3833 -0.0193 0.097 Uiso 1 1 calc R
C17 C 0.4640(11) 1.1460(11) 0.0898(6) 0.044(3) Uani 1 1 d .
H17A H 0.4120 1.1607 0.1146 0.052 Uiso 1 1 calc R
C16 C 0.3291(10) 0.7629(10) 0.1042(5) 0.040(3) Uani 1 1 d .
C15 C 0.3840(15) 1.2269(15) -0.0172(8) 0.068(5) Uani 1 1 d .
H15A H 0.3137 1.2095 -0.0244 0.082 Uiso 1 1 calc R
C14 C 0.2769(11) 0.7776(11) 0.1513(5) 0.042(3) Uani 1 1 d .
C13 C 0.3666(11) 0.6519(10) 0.0907(5) 0.041(3) Uani 1 1 d .
H13A H 0.3098 0.6021 0.0982 0.049 Uiso 1 1 calc R
H13B H 0.3808 0.6485 0.0533 0.049 Uiso 1 1 calc R
C12 C 0.467(2) 1.1380(13) -0.0087(6) 0.073(6) Uani 1 1 d .
H12A H 0.4657 1.0887 -0.0379 0.088 Uiso 1 1 calc R
H12B H 0.5376 1.1684 -0.0063 0.088 Uiso 1 1 calc R
C11 C 0.7330(13) 0.7417(15) 0.1402(7) 0.060(4) Uani 1 1 d .
H11A H 0.7244 0.8022 0.1171 0.072 Uiso 1 1 calc R
H11B H 0.8062 0.7195 0.1444 0.072 Uiso 1 1 calc R
C10 C 0.0785(12) 1.057(2) 0.2786(9) 0.080(6) Uani 1 1 d .
H10A H 0.0960 1.1221 0.2637 0.096 Uiso 1 1 calc R
C9 C 0.3997(16) 0.9419(16) 0.3174(6) 0.065(5) Uani 1 1 d .
H9A H 0.3654 0.9738 0.3481 0.077 Uiso 1 1 calc R
C8 C 0.2085(13) 1.0736(12) 0.1413(6) 0.051(3) Uani 1 1 d .
H8A H 0.1760 1.0688 0.1753 0.076 Uiso 1 1 calc R
H8B H 0.1555 1.0905 0.1156 0.076 Uiso 1 1 calc R
H8C H 0.2617 1.1282 0.1417 0.076 Uiso 1 1 calc R
C7 C -0.0185(15) 1.029(2) 0.2837(8) 0.083(7) Uani 1 1 d .
H7A H -0.0354 0.9642 0.2987 0.100 Uiso 1 1 calc R
H7B H -0.0724 1.0744 0.2724 0.100 Uiso 1 1 calc R
C6 C 0.399(2) 0.4311(16) 0.1424(13) 0.097(9) Uani 1 1 d .
H6A H 0.4120 0.4331 0.1783 0.116 Uiso 1 1 calc R
C5 C 0.4952(13) 0.9096(14) 0.3264(7) 0.058(4) Uani 1 1 d .
H5A H 0.5158 0.8430 0.3103 0.069 Uiso 1 1 calc R
H5B H 0.5211 0.9179 0.3620 0.069 Uiso 1 1 calc R
C4 C 0.3980(16) 0.8244(12) 0.0157(6) 0.057(4) Uani 1 1 d .
H4A H 0.4066 0.8894 -0.0034 0.086 Uiso 1 1 calc R
H4B H 0.3518 0.7777 -0.0034 0.086 Uiso 1 1 calc R
H4C H 0.4660 0.7911 0.0202 0.086 Uiso 1 1 calc R
C3 C 0.3315(19) 0.3836(16) 0.1365(10) 0.082(6) Uani 1 1 d .
H3A H 0.3060 0.3721 0.1028 0.098 Uiso 1 1 calc R
H3B H 0.2971 0.3532 0.1651 0.098 Uiso 1 1 calc R
Br1 Br 0.5016(2) 0.6473(2) 0.24586(12) 0.1000(8) Uani 1 1 d .
C2 C 0.4823(14) 0.4961(10) 0.1165(7) 0.056(4) Uani 1 1 d .
H2A H 0.4868 0.4753 0.0799 0.067 Uiso 1 1 calc R
H2B H 0.5502 0.4804 0.1327 0.067 Uiso 1 1 calc R
C1 C 0.6220(16) 1.2030(16) 0.1387(8) 0.068(5) Uani 1 1 d .
H1A H 0.5807 1.1968 0.1706 0.081 Uiso 1 1 calc R
H1B H 0.6701 1.2631 0.1389 0.081 Uiso 1 1 calc R
O1 O -0.0231(11) 0.7874(17) 0.1803(7) 0.098(5) Uani 1 1 d .
H1D H -0.0947 0.8039 0.1902 0.148 Uiso 1 1 d R
H1E H 0.0020 0.8393 0.1557 0.148 Uiso 1 1 d R
O2 O 0.2666(17) 1.016(2) -0.0887(6) 0.121(8) Uani 1 1 d .
H2D H 0.2048 1.0549 -0.0994 0.182 Uiso 1 1 d R
H2E H 0.3192 1.0189 -0.1160 0.182 Uiso 1 1 d R

loop_
_atom_site_aniso_label
_atom_site_aniso_U_11
_atom_site_aniso_U_22
_atom_site_aniso_U_33
_atom_site_aniso_U_23
_atom_site_aniso_U_13
_atom_site_aniso_U_12
Br7 0.0453(7) 0.0435(7) 0.0420(6) 0.0012(5) 0.0045(5) 0.0011(5)
Br6 0.0604(10) 0.0644(10) 0.0724(11) -0.0070(8) -0.0014(8) -0.0057(7)
Cu4 0.0484(10) 0.0636(11) 0.0472(9) 0.0010(8) 0.0084(8) -0.0020(8)
Cu3 0.0459(9) 0.0547(10) 0.0553(10) 0.0057(8) -0.0036(8) -0.0022(8)
Br5 0.0662(10) 0.0721(11) 0.0710(11) 0.0103(9) -0.0116(9) 0.0116(8)
Br4 0.0696(12) 0.1030(16) 0.0733(11) 0.0074(11) 0.0046(9) -0.0059(11)
Cu2 0.0582(12) 0.0799(15) 0.0763(14) -0.0370(12) -0.0120(11) 0.0140(10)
Br3 0.0862(14) 0.0705(12) 0.0917(14) -0.0109(11) -0.0134(11) 0.0185(10)
Cu1 0.0667(13) 0.0622(12) 0.0638(12) 0.0016(10) 0.0020(10) 0.0017(10)
Br2 0.114(2) 0.112(2) 0.1014(18) -0.0263(16) 0.0124(16) 0.0028(15)
C30 0.040(6) 0.036(6) 0.033(6) -0.011(5) -0.008(5) 0.003(5)
C29 0.065(11) 0.085(13) 0.065(11) -0.027(10) 0.016(9) 0.009(9)
N3 0.040(6) 0.031(5) 0.056(7) 0.000(5) 0.016(5) 0.006(4)
C28 0.044(7) 0.044(7) 0.047(7) 0.006(6) 0.010(6) 0.021(6)
C27 0.050(7) 0.036(6) 0.033(6) 0.002(5) -0.005(5) -0.005(5)
C26 0.034(6) 0.055(8) 0.032(6) 0.009(5) -0.004(5) 0.001(5)
C25 0.061(9) 0.047(8) 0.044(7) -0.007(6) -0.018(7) -0.004(6)
C24 0.041(7) 0.040(7) 0.051(7) -0.008(6) 0.013(6) -0.007(5)
C23 0.028(5) 0.039(6) 0.041(6) -0.011(5) 0.003(5) -0.004(4)
C22 0.032(6) 0.049(7) 0.051(7) -0.012(6) -0.002(5) -0.008(5)
C21 0.047(7) 0.061(8) 0.022(5) -0.001(5) -0.002(5) 0.006(6)
N2 0.037(6) 0.085(9) 0.040(6) -0.025(6) 0.012(5) 0.005(6)
N1 0.043(6) 0.044(6) 0.034(5) 0.005(4) -0.001(4) -0.006(4)
C20 0.053(8) 0.039(7) 0.041(7) -0.005(5) 0.000(6) -0.010(6)
C19 0.044(7) 0.046(7) 0.061(8) 0.003(7) 0.007(7) -0.001(6)
C18 0.080(13) 0.095(15) 0.067(12) 0.014(11) 0.001(10) -0.029(11)
C17 0.042(7) 0.044(7) 0.044(7) -0.008(6) 0.001(6) -0.001(5)
C16 0.039(6) 0.037(6) 0.045(7) -0.007(5) 0.004(5) 0.005(5)
C15 0.061(10) 0.062(10) 0.082(12) 0.016(9) -0.023(9) -0.012(8)
C14 0.044(7) 0.050(7) 0.032(6) -0.004(5) 0.004(5) -0.001(5)
C13 0.045(7) 0.032(6) 0.045(7) -0.005(5) 0.009(5) -0.001(5)
C12 0.141(19) 0.041(8) 0.037(8) 0.005(6) 0.003(9) -0.010(9)
C11 0.045(8) 0.068(10) 0.066(10) -0.013(8) 0.015(7) -0.010(7)
C10 0.032(8) 0.127(18) 0.082(13) -0.034(13) 0.007(8) 0.009(9)
C9 0.077(12) 0.090(13) 0.026(6) 0.007(7) 0.005(7) 0.010(9)
C8 0.055(8) 0.052(8) 0.046(8) -0.015(6) -0.001(6) 0.010(7)
C7 0.055(10) 0.124(18) 0.070(12) -0.051(13) -0.007(9) 0.000(10)
C6 0.095(17) 0.040(9) 0.16(3) 0.019(12) 0.046(16) 0.018(11)
C5 0.056(9) 0.066(10) 0.052(9) 0.011(7) -0.011(7) -0.016(7)
C4 0.085(12) 0.043(8) 0.045(8) -0.003(6) 0.015(7) -0.004(7)
C3 0.089(15) 0.053(11) 0.103(16) -0.016(10) 0.009(12) -0.026(11)
Br1 0.1070(18) 0.0936(17) 0.0994(17) 0.0152(14) 0.0235(15) 0.0053(13)
C2 0.065(10) 0.024(6) 0.079(11) -0.010(6) 0.008(8) -0.001(6)
C1 0.067(11) 0.069(11) 0.067(10) -0.018(9) 0.008(9) -0.006(9)
O1 0.050(7) 0.165(17) 0.080(9) 0.003(11) -0.004(7) -0.004(9)
O2 0.115(14) 0.19(2) 0.054(8) -0.019(11) 0.009(9) -0.063(14)

loop_
_atom_type_symbol
_atom_type_description
_atom_type_scat_dispersion_real
_atom_type_scat_dispersion_imag
_atom_type_scat_source
C C 0.0033 0.0016 'International Tables Vol C Tables 4.2.6.8 and 6.1.1.4'
H H 0.0000 0.0000 'International Tables Vol C Tables 4.2.6.8 and 6.1.1.4'
N N 0.0061 0.0033 'International Tables Vol C Tables 4.2.6.8 and 6.1.1.4'
O O 0.0106 0.0060 'International Tables Vol C Tables 4.2.6.8 and 6.1.1.4'
Cu Cu 0.3201 1.2651 'International Tables Vol C Tables 4.2.6.8 and 6.1.1.4'
Br Br -0.2901 2.4595 'International Tables Vol C Tables 4.2.6.8 and 6.1.1.4'

loop_
_geom_angle_atom_site_label_1
_geom_angle_atom_site_label_2
_geom_angle_atom_site_label_3
_geom_angle
Cu1 Br7 Cu4 70.46(7)
Cu1 Br7 Cu3 69.49(8)
Cu4 Br7 Cu3 107.54(8)
Cu3 Br6 Cu1 78.50(9)
C11 Cu4 C28 39.8(6)
C11 Cu4 Br1 141.0(5)
C28 Cu4 Br1 101.2(4)
C11 Cu4 Br5 102.2(5)
C28 Cu4 Br5 135.5(4)
Br1 Cu4 Br5 111.31(14)
C11 Cu4 Br7 94.2(6)
C28 Cu4 Br7 105.2(4)
Br1 Cu4 Br7 99.85(10)
Br5 Cu4 Br7 98.42(9)
C9 Cu3 C5 36.5(7)
C9 Cu3 Br3 103.6(5)
C5 Cu3 Br3 139.8(5)
C9 Cu3 Br6 138.2(5)
C5 Cu3 Br6 105.2(5)
Br3 Cu3 Br6 109.51(11)
C9 Cu3 Br7 101.1(5)
C5 Cu3 Br7 95.7(5)
Br3 Cu3 Br7 98.67(11)
Br6 Cu3 Br7 98.51(8)
Cu4 Br5 Cu1 78.90(10)
Cu2 Br4 Cu1 84.44(13)
C1 Cu2 C20 36.2(7)
C1 Cu2 Br2 142.3(6)
C20 Cu2 Br2 106.1(4)
C1 Cu2 Br4 106.5(6)
C20 Cu2 Br4 141.5(4)
Br2 Cu2 Br4 110.81(15)
Br5 Cu1 Br4 113.56(12)
Br5 Cu1 Br6 109.87(13)
Br4 Cu1 Br6 112.56(12)
Br5 Cu1 Br7 105.25(10)
Br4 Cu1 Br7 107.65(13)
Br6 Cu1 Br7 107.48(10)
C23 C30 C21 119.9(11)
C23 C30 C8 123.9(12)
C21 C30 C8 116.0(12)
C10 C29 N2 117.2(18)
C10 C29 H29A 108.0
N2 C29 H29A 108.0
C10 C29 H29B 108.0
N2 C29 H29B 108.0
H29A C29 H29B 107.2
C13 N3 C24 111.2(11)
C13 N3 C2 113.0(11)
C24 N3 C2 110.8(10)
C13 N3 H3C 107.2
C24 N3 H3C 107.2
C2 N3 H3C 107.2
C11 C28 C24 117.8(13)
C11 C28 Cu4 68.7(9)
C24 C28 Cu4 110.5(8)
C11 C28 H28A 116.8
C24 C28 H28A 116.8
Cu4 C28 H28A 116.8
C23 C27 C16 118.2(12)
C23 C27 C4 121.1(12)
C16 C27 C4 120.1(12)
N2 C26 C9 116.5(13)
N2 C26 H26A 108.2
C9 C26 H26A 108.2
N2 C26 H26B 108.2
C9 C26 H26B 108.2
H26A C26 H26B 107.3
C23 C25 N1 112.1(11)
C23 C25 H25A 109.2
N1 C25 H25A 109.2
C23 C25 H25B 109.2
N1 C25 H25B 109.2
H25A C25 H25B 107.9
C28 C24 N3 111.8(12)
C28 C24 H24A 109.3
N3 C24 H24A 109.3
C28 C24 H24B 109.3
N3 C24 H24B 109.3
H24A C24 H24B 107.9
C27 C23 C30 121.2(12)
C27 C23 C25 118.8(12)
C30 C23 C25 119.9(12)
N2 C22 C21 109.4(10)
N2 C22 H22A 109.8
C21 C22 H22A 109.8
N2 C22 H22B 109.8
C21 C22 H22B 109.8
H22A C22 H22B 108.2
C30 C21 C14 120.8(11)
C30 C21 C22 120.1(12)
C14 C21 C22 118.8(12)
C26 N2 C22 115.6(12)
C26 N2 C29 111.0(13)
C22 N2 C29 100.9(12)
C26 N2 H2C 109.6
C22 N2 H2C 109.6
C29 N2 H2C 109.6
C17 N1 C12 112.3(11)
C17 N1 C25 113.5(11)
C12 N1 C25 112.4(13)
C17 N1 H1C 106.0
C12 N1 H1C 106.0
C25 N1 H1C 106.0
C1 C20 C17 127.2(15)
C1 C20 Cu2 70.6(11)
C17 C20 Cu2 112.1(9)
C1 C20 H20A 113.0
C17 C20 H20A 113.0
Cu2 C20 H20A 113.0
C14 C19 H19A 109.5
C14 C19 H19B 109.5
H19A C19 H19B 109.5
C14 C19 H19C 109.5
H19A C19 H19C 109.5
H19B C19 H19C 109.5
C15 C18 H18A 120.0
C15 C18 H18B 120.0
H18A C18 H18B 120.0
C20 C17 N1 117.6(11)
C20 C17 H17A 121.2
N1 C17 H17A 121.2
C14 C16 C27 123.0(12)
C14 C16 C13 118.0(13)
C27 C16 C13 118.9(12)
C18 C15 C12 120.0(18)
C18 C15 H15A 120.0
C12 C15 H15A 120.0
C16 C14 C21 116.7(12)
C16 C14 C19 122.0(13)
C21 C14 C19 120.5(12)
N3 C13 C16 114.1(11)
N3 C13 H13A 108.7
C16 C13 H13A 108.7
N3 C13 H13B 108.7
C16 C13 H13B 108.7
H13A C13 H13B 107.6
N1 C12 C15 108.2(16)
N1 C12 H12A 110.1
C15 C12 H12A 110.1
N1 C12 H12B 110.1
C15 C12 H12B 110.1
H12A C12 H12B 108.4
C28 C11 Cu4 71.5(8)
C28 C11 H11A 116.4
Cu4 C11 H11A 116.4
C28 C11 H11B 116.4
Cu4 C11 H11B 116.4
H11A C11 H11B 113.4
C7 C10 C29 119(3)
C7 C10 H10A 120.5
C29 C10 H10A 120.5
C5 C9 C26 124.9(17)
C5 C9 Cu3 72.8(11)
C26 C9 Cu3 111.8(9)
C5 C9 H9A 113.5
C26 C9 H9A 113.5
Cu3 C9 H9A 113.5
C30 C8 H8A 109.5
C30 C8 H8B 109.5
H8A C8 H8B 109.5
C30 C8 H8C 109.5
H8A C8 H8C 109.5
H8B C8 H8C 109.5
C10 C7 H7A 120.0
C10 C7 H7B 120.0
H7A C7 H7B 120.0
C3 C6 C2 145(4)
C3 C6 H6A 107.4
C2 C6 H6A 107.4
C9 C5 Cu3 70.7(11)
C9 C5 H5A 116.6
Cu3 C5 H5A 116.6
C9 C5 H5B 116.6
Cu3 C5 H5B 116.6
H5A C5 H5B 113.5
C27 C4 H4A 109.5
C27 C4 H4B 109.5
H4A C4 H4B 109.5
C27 C4 H4C 109.5
H4A C4 H4C 109.5
H4B C4 H4C 109.5
C6 C3 H3A 120.0
C6 C3 H3B 120.0
H3A C3 H3B 120.0
C6 C2 N3 114.3(13)
C6 C2 H2A 108.7
N3 C2 H2A 108.7
C6 C2 H2B 108.7
N3 C2 H2B 108.7
H2A C2 H2B 107.6
C20 C1 Cu2 73.3(11)
C20 C1 H1A 116.2
Cu2 C1 H1A 116.2
C20 C1 H1B 116.2
Cu2 C1 H1B 116.2
H1A C1 H1B 113.2
H1D O1 H1E 109.5
H2D O2 H2E 109.5

loop_
_geom_bond_atom_site_label_1
_geom_bond_atom_site_label_2
_geom_bond_distance
Br7 Cu1 2.532(3)
Br7 Cu4 2.802(3)
Br7 Cu3 2.872(3)
Br6 Cu3 2.428(3)
Br6 Cu1 2.460(3)
Cu4 C11 2.079(16)
Cu4 C28 2.116(14)
Cu4 Br1 2.314(4)
Cu4 Br5 2.411(3)
Cu3 C9 2.044(19)
Cu3 C5 2.070(17)
Cu3 Br3 2.338(3)
Br5 Cu1 2.444(3)
Br4 Cu2 2.385(4)
Br4 Cu1 2.459(3)
Cu2 C1 2.042(19)
Cu2 C20 2.074(15)
Cu2 Br2 2.292(4)
C30 C23 1.398(18)
C30 C21 1.40(2)
C30 C8 1.524(18)
C29 C10 1.38(3)
C29 N2 1.540(19)
C29 H29A 0.9700
C29 H29B 0.9700
N3 C13 1.476(19)
N3 C24 1.530(17)
N3 C2 1.558(17)
N3 H3C 0.9100
C28 C11 1.43(2)
C28 C24 1.52(2)
C28 H28A 0.9800
C27 C23 1.384(19)
C27 C16 1.433(19)
C27 C4 1.50(2)
C26 N2 1.443(19)
C26 C9 1.54(2)
C26 H26A 0.9700
C26 H26B 0.9700
C25 C23 1.49(2)
C25 N1 1.523(19)
C25 H25A 0.9700
C25 H25B 0.9700
C24 H24A 0.9700
C24 H24B 0.9700
C22 N2 1.523(18)
C22 C21 1.564(19)
C22 H22A 0.9700
C22 H22B 0.9700
C21 C14 1.45(2)
N2 H2C 0.9100
N1 C17 1.503(17)
N1 C12 1.519(18)
N1 H1C 0.9100
C20 C1 1.28(2)
C20 C17 1.46(2)
C20 H20A 0.9800
C19 C14 1.48(2)
C19 H19A 0.9600
C19 H19B 0.9600
C19 H19C 0.9600
C18 C15 1.35(3)
C18 H18A 0.9300
C18 H18B 0.9300
C17 H17A 0.9300
C16 C14 1.381(19)
C16 C13 1.516(17)
C15 C12 1.55(3)
C15 H15A 0.9300
C13 H13A 0.9700
C13 H13B 0.9700
C12 H12A 0.9700
C12 H12B 0.9700
C11 H11A 0.9700
C11 H11B 0.9700
C10 C7 1.28(3)
C10 H10A 0.9300
C9 C5 1.29(3)
C9 H9A 0.9800
C8 H8A 0.9600
C8 H8B 0.9600
C8 H8C 0.9600
C7 H7A 0.9300
C7 H7B 0.9300
C6 C3 1.05(3)
C6 C2 1.49(3)
C6 H6A 0.9300
C5 H5A 0.9700
C5 H5B 0.9700
C4 H4A 0.9600
C4 H4B 0.9600
C4 H4C 0.9600
C3 H3A 0.9300
C3 H3B 0.9300
C2 H2A 0.9700
C2 H2B 0.9700
C1 H1A 0.9700
C1 H1B 0.9700
O1 H1D 0.9600
O1 H1E 0.9599
O2 H2D 0.9601
O2 H2E 0.9600
